data_4321360
loop_
_publ_author_name
'Amitava Choudhury'
'Srinivasan Natarajan'
'C. N. R. Rao'

_publ_section_title
;
 Formation of One-, Two-, and Three-Dimensional Open-Framework Zinc
 Phosphates in the Presence of a Tetramine
;
_journal_name_full 'Inorganic Chemistry'
_journal_page_first 4295
_journal_page_last 4304
_journal_paper_doi 10.1021/ic000366c
_journal_volume 39
_journal_year 2000
_chemical_formula_sum 'C3 H11 N2 O8 P2 Zn2'
_chemical_formula_weight 395.82
_chemical_name_systematic
; 
 ? 
;
_space_group_IT_number 2
_symmetry_cell_setting triclinic
_symmetry_space_group_name_Hall '-P 1'
_symmetry_space_group_name_H-M 'P -1'
_atom_sites_solution_hydrogens geom
_atom_sites_solution_primary direct
_atom_sites_solution_secondary difmap
_audit_creation_method SHELXL
_cell_angle_alpha 111.941(2)
_cell_angle_beta 107.957(2)
_cell_angle_gamma 103.649(2)
_cell_formula_units_Z 2
_cell_length_a 8.0636(9)
_cell_length_b 8.4566(10)
_cell_length_c 9.0234(11)
_cell_measurement_temperature 293(2)
_cell_volume 498.09(10)
_computing_cell_refinement 'Siemens XSCANS'
_computing_data_collection 'Siemens XSCANS'
_computing_data_reduction 'Siemens SHELXTL'
_computing_molecular_graphics 'Siemens SHELXTL'
_computing_publication_material 'Siemens SHELXTL'
_computing_structure_refinement 'SHELXL-93 (Sheldrick, 1993)'
_computing_structure_solution 'SHELXS-86 (Sheldrick, 1990)'
_diffrn_ambient_temperature 293(2)
_diffrn_measurement_device 'Siemens P4'
_diffrn_measurement_method '\w scans'
_diffrn_radiation_monochromator graphite
_diffrn_radiation_source 'fine-focus sealed tube'
_diffrn_radiation_type MoK\a
_diffrn_radiation_wavelength 0.71073
_diffrn_reflns_av_R_equivalents 0.0256
_diffrn_reflns_av_sigmaI/netI 0.0519
_diffrn_reflns_limit_h_max 7
_diffrn_reflns_limit_h_min -8
_diffrn_reflns_limit_k_max 9
_diffrn_reflns_limit_k_min -6
_diffrn_reflns_limit_l_max 7
_diffrn_reflns_limit_l_min -10
_diffrn_reflns_number 2113
_diffrn_reflns_theta_max 23.30
_diffrn_reflns_theta_min 2.71
_exptl_absorpt_coefficient_mu 5.172
_exptl_absorpt_correction_type none
_exptl_crystal_density_diffrn 2.639
_exptl_crystal_F_000 394
_refine_diff_density_max 1.470
_refine_diff_density_min -1.294
_refine_diff_density_rms 0.188
_refine_ls_extinction_method none
_refine_ls_goodness_of_fit_all 1.059
_refine_ls_goodness_of_fit_obs 1.104
_refine_ls_matrix_type full
_refine_ls_number_parameters 154
_refine_ls_number_reflns 1400
_refine_ls_number_restraints 0
_refine_ls_restrained_S_all 1.059
_refine_ls_restrained_S_obs 1.104
_refine_ls_R_factor_all 0.0542
_refine_ls_R_factor_obs 0.0437
_refine_ls_shift/esd_max -0.001
_refine_ls_shift/esd_mean 0.000
_refine_ls_structure_factor_coef Fsqd
_refine_ls_weighting_details 'w=1/[\s^2^(Fo^2^)+(0.0653P)^2^+1.1810P] where P=(Fo^2^+2Fc^2^)/3'
_refine_ls_weighting_scheme calc
_refine_ls_wR_factor_all 0.1152
_refine_ls_wR_factor_obs 0.1094
_reflns_number_observed 1184
_reflns_number_total 1400
_reflns_observed_criterion >2sigma(I)
_cod_data_source_file ic000366c_3.cif
_cod_data_source_block CompoundIII
_cod_depositor_comments
;
The following automatic conversions were performed:

'_symmetry_cell_setting' value 'Triclinic' changed to 'triclinic'
according to the built-in table from CIF Core dictionary named
'cif_core.dic' version 2.4.1 from 2010-06-29.

Automatic conversion script
Id: cif_fix_values 1646 2011-03-28 12:23:43Z adriana 

The following automatic conversions were performed:

'_refine_ls_weighting_scheme' value 'calc
w=1/[\s^2^(Fo^2^)+(0.0653P)^2^+1.1810P] where P=(Fo^2^+2Fc^2^)/3' was
changed to 'calc'. New tag '_refine_ls_weighting_details' was
created. The value of the new tag was set to
'w=1/[\s^2^(Fo^2^)+(0.0653P)^2^+1.1810P] where P=(Fo^2^+2Fc^2^)/3'.

Automatic conversion script
Id: cif_fix_values 3143 2015-03-26 13:38:13Z robertas 
;
_cod_database_code 4321360

loop_
_symmetry_equiv_pos_as_xyz
'x, y, z'
'-x, -y, -z'

loop_
_atom_site_aniso_label
_atom_site_aniso_U_11
_atom_site_aniso_U_22
_atom_site_aniso_U_33
_atom_site_aniso_U_23
_atom_site_aniso_U_13
_atom_site_aniso_U_12
Zn1 0.0107(4) 0.0174(5) 0.0154(5) 0.0090(4) 0.0037(3) 0.0038(3)
Zn2 0.0128(5) 0.0276(5) 0.0319(5) 0.0237(4) 0.0051(4) 0.0055(4)
P1 0.0167(9) 0.0137(9) 0.0146(9) 0.0063(7) 0.0070(7) 0.0028(7)
P2 0.0113(9) 0.0231(10) 0.0269(10) 0.0199(9) 0.0030(8) 0.0033(8)
O1 0.327(16) 0.037(5) 0.139(8) 0.047(5) 0.201(10) 0.078(7)
O2 0.012(2) 0.036(3) 0.032(3) 0.025(3) 0.006(2) 0.007(2)
O3 0.020(3) 0.038(3) 0.038(3) 0.029(3) 0.010(2) 0.016(2)
O4 0.012(3) 0.087(5) 0.075(4) 0.067(4) 0.011(3) 0.010(3)
O5 0.020(3) 0.066(4) 0.047(4) 0.047(3) -0.006(3) -0.011(3)
O6 0.018(3) 0.065(4) 0.077(4) 0.063(4) 0.022(3) 0.018(3)
O7 0.031(3) 0.023(3) 0.032(3) 0.010(2) -0.002(2) 0.009(2)
O8 0.014(2) 0.025(3) 0.029(3) 0.018(2) 0.006(2) 0.000(2)
N2 0.024(3) 0.020(3) 0.022(3) 0.009(3) 0.009(3) 0.003(3)
N1 0.033(4) 0.025(4) 0.021(3) 0.009(3) 0.007(3) 0.014(3)
C1 0.032(4) 0.017(4) 0.017(4) 0.007(3) 0.008(3) 0.005(3)
C2 0.033(4) 0.021(4) 0.013(3) 0.005(3) 0.012(3) 0.009(3)
C3 0.026(4) 0.020(4) 0.012(3) 0.007(3) 0.009(3) 0.009(3)

loop_
_atom_site_label
_atom_site_type_symbol
_atom_site_fract_x
_atom_site_fract_y
_atom_site_fract_z
_atom_site_U_iso_or_equiv
_atom_site_thermal_displace_type
_atom_site_occupancy
_atom_site_calc_flag
_atom_site_refinement_flags
_atom_site_disorder_group
Zn1 Zn -0.29541(10) -0.02043(10) -1.02795(9) 0.0150(3) Uani 1 d . .
Zn2 Zn 0.01991(11) -0.46110(12) -0.72127(11) 0.0227(3) Uani 1 d . .
P1 P -0.3158(2) -0.7188(2) -0.6829(2) 0.0158(4) Uani 1 d . .
P2 P -0.0178(2) -0.2370(3) -0.9536(2) 0.0199(5) Uani 1 d . .
O1 O -0.3266(20) -0.8902(10) -0.8239(14) 0.137(5) Uani 1 d . .
O2 O -0.1957(6) 0.1438(7) -1.1121(6) 0.0252(12) Uani 1 d . .
O3 O -0.1003(7) -0.0876(7) -0.9110(7) 0.0278(12) Uani 1 d . .
O4 O -0.4832(7) -0.2676(10) -1.2675(9) 0.052(2) Uani 1 d . .
O5 O 0.2334(8) -0.2861(9) -0.4924(8) 0.049(2) Uani 1 d . .
O6 O -0.0601(7) -0.3432(9) -0.8575(9) 0.042(2) Uani 1 d . .
O7 O 0.1167(7) -0.6330(7) -0.8438(7) 0.0346(14) Uani 1 d . .
O8 O -0.2015(6) -0.5422(7) -0.6781(6) 0.0233(11) Uani 1 d . .
N2 N 0.5209(9) 0.4040(8) -0.2154(7) 0.0236(14) Uani 1 d . .
H9 H 0.6460(9) 0.4655(8) -0.1770(7) 0.028 Uiso 1 calc R .
H8 H 0.4590(9) 0.4643(8) -0.2585(7) 0.028 Uiso 1 calc R .
N1 N 0.1978(9) 0.2165(9) -0.5929(8) 0.028(2) Uani 1 d . .
H3 H 0.0732(9) 0.1637(9) -0.6621(8) 0.042 Uiso 1 calc R .
H2 H 0.2595(9) 0.2035(9) -0.6603(8) 0.042 Uiso 1 calc R .
H1 H 0.2319(9) 0.3368(9) -0.5222(8) 0.042 Uiso 1 calc R .
C1 C 0.2463(11) 0.1249(10) -0.4820(9) 0.024(2) Uani 1 d . .
H5 H 0.2070(11) -0.0065(10) -0.5593(9) 0.029 Uiso 1 calc R .
H4 H 0.1772(11) 0.1374(10) -0.4102(9) 0.029 Uiso 1 calc R .
C2 C 0.4564(10) 0.2098(10) -0.3622(9) 0.023(2) Uani 1 d . .
H7 H 0.4862(10) 0.1324(10) -0.3103(9) 0.028 Uiso 1 calc R .
H6 H 0.5256(10) 0.2128(10) -0.4327(9) 0.028 Uiso 1 calc R .
C3 C 0.4857(10) 0.4045(10) -0.0632(8) 0.019(2) Uani 1 d . .
H10 H 0.5718(10) 0.3630(10) -0.0011(8) 0.023 Uiso 1 calc R .
H11 H 0.3567(10) 0.3187(10) -0.1070(8) 0.023 Uiso 1 calc R .

loop_
_atom_type_symbol
_atom_type_description
_atom_type_scat_dispersion_real
_atom_type_scat_dispersion_imag
_atom_type_scat_source
C C 0.0033 0.0016 'International Tables Vol C Tables 4.2.6.8 and 6.1.1.4'
H H 0.0000 0.0000 'International Tables Vol C Tables 4.2.6.8 and 6.1.1.4'
N N 0.0061 0.0033 'International Tables Vol C Tables 4.2.6.8 and 6.1.1.4'
O O 0.0106 0.0060 'International Tables Vol C Tables 4.2.6.8 and 6.1.1.4'
P P 0.1023 0.0942 'International Tables Vol C Tables 4.2.6.8 and 6.1.1.4'
Zn Zn 0.2839 1.4301 'International Tables Vol C Tables 4.2.6.8 and 6.1.1.4'

loop_
_geom_angle_atom_site_label_1
_geom_angle_atom_site_label_2
_geom_angle_atom_site_label_3
_geom_angle
_geom_angle_site_symmetry_1
_geom_angle_site_symmetry_3
_geom_angle_publ_flag
O1 Zn1 O3 95.9(4) 1_565 . ?
O1 Zn1 O2 111.6(3) 1_565 . ?
O3 Zn1 O2 110.7(2) . . ?
O1 Zn1 O4 131.0(4) 1_565 . ?
O3 Zn1 O4 104.1(2) . . ?
O2 Zn1 O4 102.3(2) . . ?
O6 Zn2 O5 111.9(3) . . ?
O6 Zn2 O7 108.4(3) . . ?
O5 Zn2 O7 104.6(3) . . ?
O6 Zn2 O8 101.6(2) . . ?
O5 Zn2 O8 107.4(2) . . ?
O7 Zn2 O8 123.0(2) . . ?
O1 P1 O5 108.9(5) . 2_544 ?
O1 P1 O4 106.2(6) . 2_443 ?
O5 P1 O4 110.8(3) 2_544 2_443 ?
O1 P1 O8 112.0(4) . . ?
O5 P1 O8 111.5(3) 2_544 . ?
O4 P1 O8 107.3(3) 2_443 . ?
O6 P2 O2 110.5(3) . 2_553 ?
O6 P2 O7 110.5(3) . 2_543 ?
O2 P2 O7 110.8(3) 2_553 2_543 ?
O6 P2 O3 106.8(3) . . ?
O2 P2 O3 109.6(3) 2_553 . ?
O7 P2 O3 108.6(3) 2_543 . ?
P1 O1 Zn1 153.1(5) . 1_545 ?
P2 O2 Zn1 120.1(3) 2_553 . ?
P2 O3 Zn1 140.4(3) . . ?
P1 O4 Zn1 110.1(4) 2_443 . ?
P1 O5 Zn2 135.3(4) 2_544 . ?
P2 O6 Zn2 149.3(3) . . ?
P2 O7 Zn2 123.2(3) 2_543 . ?
P1 O8 Zn2 135.9(3) . . ?
C3 N2 C2 112.1(5) . . ?
C3 N2 H9 109.2(4) . . ?
C2 N2 H9 109.2(4) . . ?
C3 N2 H8 109.2(4) . . ?
C2 N2 H8 109.2(4) . . ?
H9 N2 H8 107.9 . . ?
C1 N1 H3 109.5(4) . . ?
C1 N1 H2 109.5(4) . . ?
H3 N1 H2 109.5 . . ?
C1 N1 H1 109.5(4) . . ?
H3 N1 H1 109.5 . . ?
H2 N1 H1 109.5 . . ?
N1 C1 C2 111.4(6) . . ?
N1 C1 H5 109.3(4) . . ?
C2 C1 H5 109.3(4) . . ?
N1 C1 H4 109.3(4) . . ?
C2 C1 H4 109.3(4) . . ?
H5 C1 H4 108.0 . . ?
N2 C2 C1 112.4(6) . . ?
N2 C2 H7 109.1(4) . . ?
C1 C2 H7 109.1(4) . . ?
N2 C2 H6 109.1(4) . . ?
C1 C2 H6 109.1(4) . . ?
H7 C2 H6 107.9 . . ?
N2 C3 C3 110.7(7) . 2_665 ?
N2 C3 H10 109.5(4) . . ?
C3 C3 H10 109.5(5) 2_665 . ?
N2 C3 H11 109.5(4) . . ?
C3 C3 H11 109.5(6) 2_665 . ?
H10 C3 H11 108.1 . . ?

loop_
_geom_bond_atom_site_label_1
_geom_bond_atom_site_label_2
_geom_bond_distance
_geom_bond_site_symmetry_2
_geom_bond_publ_flag
Zn1 O1 1.889(6) 1_565 ?
Zn1 O3 1.939(5) . ?
Zn1 O2 1.947(5) . ?
Zn1 O4 2.109(7) . ?
Zn2 O6 1.911(5) . ?
Zn2 O5 1.934(5) . ?
Zn2 O7 1.952(5) . ?
Zn2 O8 1.965(5) . ?
P1 O1 1.490(7) . ?
P1 O5 1.495(5) 2_544 ?
P1 O4 1.505(6) 2_443 ?
P1 O8 1.536(5) . ?
P2 O6 1.515(6) . ?
P2 O2 1.522(5) 2_553 ?
P2 O7 1.540(5) 2_543 ?
P2 O3 1.542(5) . ?
O1 Zn1 1.889(6) 1_545 ?
O2 P2 1.522(5) 2_553 ?
O4 P1 1.505(6) 2_443 ?
O5 P1 1.495(5) 2_544 ?
O7 P2 1.540(5) 2_543 ?
N2 C3 1.484(9) . ?
N2 C2 1.506(9) . ?
N2 H9 0.90 . ?
N2 H8 0.90 . ?
N1 C1 1.494(9) . ?
N1 H3 0.89 . ?
N1 H2 0.89 . ?
N1 H1 0.89 . ?
C1 C2 1.507(10) . ?
C1 H5 0.97 . ?
C1 H4 0.97 . ?
C2 H7 0.97 . ?
C2 H6 0.97 . ?
C3 C3 1.499(13) 2_665 ?
C3 H10 0.97 . ?
C3 H11 0.97 . ?
